data_7717914
loop_
_publ_author_name
'Eilers, Marcel'
'B&#xfc;ltena, Saskia'
'Schwitalla, Kevin'
'Schmidtmann, Marc'
'Beckhaus, R&#xfc;diger'

_publ_section_title
;
 Synthesis, characterization and functionalization of titanium
 &#x3ba;<sup>1</sup><i>N</i> amidinato complexes from carbodiimides.
;
_journal_issue 5
_journal_name_full 'Dalton transactions (Cambridge, England : 2003)'
_journal_page_first 1972
_journal_page_last 1979
_journal_paper_doi 10.1039/d4dt03261f
_journal_volume 54
_journal_year 2025
_chemical_formula_structural 'Ti(C20H18)(C27H32N2) *0.5C6H14'
_chemical_formula_sum 'C50 H57 N2 Ti'
_chemical_formula_weight 733.87
_space_group_crystal_system triclinic
_space_group_IT_number 2
_space_group_name_Hall '-P 1'
_space_group_name_H-M_alt 'P -1'
_atom_sites_solution_hydrogens difmap
_atom_sites_solution_primary direct
_atom_sites_solution_secondary difmap
_audit_creation_method SHELXL-2019/3
_audit_update_record
;
2024-11-14 deposited with the CCDC.	2024-12-10 downloaded from the CCDC.
;
_cell_angle_alpha 83.224(2)
_cell_angle_beta 81.978(2)
_cell_angle_gamma 62.7942(17)
_cell_formula_units_Z 2
_cell_length_a 12.0635(6)
_cell_length_b 12.2468(6)
_cell_length_c 15.7143(8)
_cell_measurement_reflns_used 9679
_cell_measurement_temperature 100(2)
_cell_measurement_theta_max 40.29
_cell_measurement_theta_min 3.04
_cell_volume 2040.70(18)
_computing_cell_refinement 'Bruker SAINT V8.40B'
_computing_data_collection 'Bruker APEX3'
_computing_data_reduction 'Bruker SAINT V8.40B'
_computing_structure_refinement 'SHELXL-2019/2 (Sheldrick, 2019)'
_computing_structure_solution 'SHELXS-2013/1 (Sheldrick, 2013)'
_diffrn_ambient_temperature 100(2)
_diffrn_measured_fraction_theta_full 1.000
_diffrn_measured_fraction_theta_max 1.000
_diffrn_measurement_device_type 'Bruker Photon III CPAD'
_diffrn_measurement_method '\f and \w scans'
_diffrn_radiation_type MoK\a
_diffrn_radiation_wavelength 0.71073
_diffrn_reflns_av_R_equivalents 0.0477
_diffrn_reflns_av_unetI/netI 0.0222
_diffrn_reflns_Laue_measured_fraction_full 1.000
_diffrn_reflns_Laue_measured_fraction_max 1.000
_diffrn_reflns_limit_h_max 21
_diffrn_reflns_limit_h_min -21
_diffrn_reflns_limit_k_max 22
_diffrn_reflns_limit_k_min -22
_diffrn_reflns_limit_l_max 28
_diffrn_reflns_limit_l_min -28
_diffrn_reflns_number 269509
_diffrn_reflns_point_group_measured_fraction_full 1.000
_diffrn_reflns_point_group_measured_fraction_max 1.000
_diffrn_reflns_theta_full 25.242
_diffrn_reflns_theta_max 40.249
_diffrn_reflns_theta_min 1.873
_diffrn_source 'I\mS microfocus'
_exptl_absorpt_coefficient_mu 0.246
_exptl_absorpt_correction_T_max 1.0000
_exptl_absorpt_correction_T_min 0.9288
_exptl_absorpt_correction_type multi-scan
_exptl_absorpt_process_details 'SADABS-2016/2 (Sheldrick)'
_exptl_crystal_colour 'yellow green red'
_exptl_crystal_density_diffrn 1.194
_exptl_crystal_description block
_exptl_crystal_F_000 786
_exptl_crystal_size_max 0.150
_exptl_crystal_size_mid 0.130
_exptl_crystal_size_min 0.120
_refine_diff_density_max 0.685
_refine_diff_density_min -0.606
_refine_diff_density_rms 0.061
_refine_ls_extinction_method none
_refine_ls_goodness_of_fit_ref 1.099
_refine_ls_hydrogen_treatment constr
_refine_ls_matrix_type full
_refine_ls_number_parameters 497
_refine_ls_number_reflns 25667
_refine_ls_number_restraints 0
_refine_ls_restrained_S_all 1.099
_refine_ls_R_factor_all 0.0427
_refine_ls_R_factor_gt 0.0365
_refine_ls_shift/su_max 0.002
_refine_ls_shift/su_mean 0.000
_refine_ls_structure_factor_coef Fsqd
_refine_ls_weighting_details 'w=1/[\s^2^(Fo^2^)+(0.0550P)^2^+0.3500P] where P=(Fo^2^+2Fc^2^)/3'
_refine_ls_weighting_scheme calc
_refine_ls_wR_factor_gt 0.1049
_refine_ls_wR_factor_ref 0.1099
_reflns_Friedel_coverage 0.000
_reflns_number_gt 22652
_reflns_number_total 25667
_reflns_threshold_expression 'I > 2\s(I)'
_cod_data_source_file d4dt03261f2.cif
_cod_data_source_block 3a
_cod_database_code 7717914
_shelx_shelxl_version_number 2019/3
_shelx_space_group_comment
;
The symmetry employed for this shelxl refinement is uniquely defined
by the following loop, which should always be used as a source of
symmetry information in preference to the above space-group names.
They are only intended as comments.
;
_shelx_estimated_absorpt_t_min 0.964
_shelx_estimated_absorpt_t_max 0.971

loop_
_space_group_symop_operation_xyz
'x, y, z'
'-x, -y, -z'

loop_
_atom_site_label
_atom_site_type_symbol
_atom_site_fract_x
_atom_site_fract_y
_atom_site_fract_z
_atom_site_U_iso_or_equiv
_atom_site_adp_type
_atom_site_occupancy
_atom_site_site_symmetry_order
_atom_site_calc_flag
_atom_site_refinement_flags_posn
_atom_site_refinement_flags_adp
_atom_site_refinement_flags_occupancy
_atom_site_disorder_assembly
_atom_site_disorder_group
Ti1 Ti 0.85188(2) 0.49024(2) 0.18295(2) 0.01238(2) Uani 1 1 d . . . . .
N1 N 0.90775(4) 0.30619(4) 0.17523(3) 0.01263(7) Uani 1 1 d . . . . .
N2 N 0.86110(5) 0.14017(5) 0.17765(3) 0.01512(7) Uani 1 1 d . . . . .
C1 C 0.92057(5) 0.55374(6) 0.27849(4) 0.01597(8) Uani 1 1 d . . . . .
C2 C 0.89895(6) 0.64654(6) 0.20855(4) 0.01876(9) Uani 1 1 d . . . . .
H2 H 0.837241 0.729847 0.210420 0.023 Uiso 1 1 calc R U . . .
C3 C 0.98463(7) 0.59318(7) 0.13682(4) 0.02125(10) Uani 1 1 d . . . . .
H3 H 0.987437 0.633430 0.081629 0.026 Uiso 1 1 calc R U . . .
C4 C 1.06521(6) 0.47021(6) 0.16093(4) 0.01979(10) Uani 1 1 d . . . . .
H4 H 1.132341 0.413724 0.125182 0.024 Uiso 1 1 calc R U . . .
C5 C 1.02872(5) 0.44567(6) 0.24744(4) 0.01679(9) Uani 1 1 d . . . . .
H5 H 1.068890 0.370080 0.280116 0.020 Uiso 1 1 calc R U . . .
C6 C 0.82187(5) 0.53905(5) 0.33465(4) 0.01499(8) Uani 1 1 d . . . . .
C7 C 0.86105(5) 0.42736(5) 0.39613(4) 0.01497(8) Uani 1 1 d . . . . .
C8 C 0.96039(6) 0.39747(7) 0.44551(4) 0.01979(10) Uani 1 1 d . . . . .
H8 H 1.002689 0.447493 0.438743 0.024 Uiso 1 1 calc R U . . .
C9 C 0.99824(7) 0.29582(8) 0.50430(5) 0.02580(13) Uani 1 1 d . . . . .
H9 H 1.066512 0.277188 0.536434 0.031 Uiso 1 1 calc R U . . .
C10 C 0.93768(7) 0.22087(7) 0.51684(4) 0.02593(13) Uani 1 1 d . . . . .
C11 C 0.83886(7) 0.25055(7) 0.46768(5) 0.02299(11) Uani 1 1 d . . . . .
H11 H 0.796117 0.200898 0.474964 0.028 Uiso 1 1 calc R U . . .
C12 C 0.80141(6) 0.35148(6) 0.40809(4) 0.01841(9) Uani 1 1 d . . . . .
H12 H 0.734301 0.368888 0.375125 0.022 Uiso 1 1 calc R U . . .
C13 C 0.97804(11) 0.11144(10) 0.58106(6) 0.0413(2) Uani 1 1 d . . . . .
H13A H 0.926752 0.068690 0.579604 0.062 Uiso 1 1 calc R U . . .
H13B H 0.967261 0.139350 0.638932 0.062 Uiso 1 1 calc R U . . .
H13C H 1.066330 0.055152 0.566398 0.062 Uiso 1 1 calc R U . . .
C14 C 0.70528(6) 0.64838(5) 0.36392(4) 0.01631(8) Uani 1 1 d . . . . .
C15 C 0.59379(6) 0.63960(6) 0.39299(4) 0.01922(9) Uani 1 1 d . . . . .
H15 H 0.593915 0.561536 0.396986 0.023 Uiso 1 1 calc R U . . .
C16 C 0.48342(6) 0.74262(7) 0.41600(5) 0.02264(11) Uani 1 1 d . . . . .
H16 H 0.409464 0.733567 0.434347 0.027 Uiso 1 1 calc R U . . .
C17 C 0.47869(7) 0.85912(7) 0.41277(5) 0.02409(12) Uani 1 1 d . . . . .
C18 C 0.58986(7) 0.86787(6) 0.38749(5) 0.02340(11) Uani 1 1 d . . . . .
H18 H 0.590076 0.945537 0.386118 0.028 Uiso 1 1 calc R U . . .
C19 C 0.70110(6) 0.76472(6) 0.36412(4) 0.01952(10) Uani 1 1 d . . . . .
H19 H 0.775575 0.773598 0.347997 0.023 Uiso 1 1 calc R U . . .
C20 C 0.35760(9) 0.97076(9) 0.43646(7) 0.03562(18) Uani 1 1 d . . . . .
H20A H 0.294482 0.980652 0.399212 0.053 Uiso 1 1 calc R U . . .
H20B H 0.371822 1.044102 0.428860 0.053 Uiso 1 1 calc R U . . .
H20C H 0.327958 0.959922 0.496689 0.053 Uiso 1 1 calc R U . . .
C21 C 0.68979(5) 0.47850(5) 0.12707(3) 0.01322(7) Uani 1 1 d . . . . .
C22 C 0.74333(6) 0.53413(6) 0.05963(4) 0.01671(9) Uani 1 1 d . . . . .
H22 H 0.785548 0.499877 0.006448 0.020 Uiso 1 1 calc R U . . .
C23 C 0.72251(6) 0.64872(6) 0.08590(4) 0.01961(10) Uani 1 1 d . . . . .
H23 H 0.747784 0.705304 0.053217 0.024 Uiso 1 1 calc R U . . .
C24 C 0.65756(6) 0.66501(5) 0.16922(4) 0.01804(9) Uani 1 1 d . . . . .
H24 H 0.632648 0.733768 0.202551 0.022 Uiso 1 1 calc R U . . .
C25 C 0.63622(5) 0.56082(5) 0.19418(4) 0.01475(8) Uani 1 1 d . . . . .
H25 H 0.593308 0.548163 0.246930 0.018 Uiso 1 1 calc R U . . .
C26 C 0.69717(5) 0.35072(5) 0.13286(3) 0.01228(7) Uani 1 1 d . . . . .
C27 C 0.58693(5) 0.35637(5) 0.19780(3) 0.01379(8) Uani 1 1 d . . . . .
C28 C 0.46353(5) 0.43579(6) 0.17969(4) 0.01718(9) Uani 1 1 d . . . . .
H28 H 0.448757 0.480106 0.125254 0.021 Uiso 1 1 calc R U . . .
C29 C 0.36249(6) 0.45064(7) 0.24024(4) 0.02192(11) Uani 1 1 d . . . . .
H29 H 0.279823 0.503788 0.226011 0.026 Uiso 1 1 calc R U . . .
C30 C 0.38048(7) 0.38874(9) 0.32158(4) 0.02605(14) Uani 1 1 d . . . . .
C31 C 0.50312(7) 0.31218(8) 0.34027(4) 0.02311(12) Uani 1 1 d . . . . .
H31 H 0.517914 0.269940 0.395383 0.028 Uiso 1 1 calc R U . . .
C32 C 0.60460(6) 0.29638(6) 0.27957(4) 0.01685(9) Uani 1 1 d . . . . .
H32 H 0.687205 0.243829 0.294180 0.020 Uiso 1 1 calc R U . . .
C33 C 0.27150(9) 0.40586(15) 0.38731(6) 0.0478(3) Uani 1 1 d . . . . .
H33A H 0.202105 0.487518 0.377187 0.072 Uiso 1 1 calc R U . . .
H33B H 0.296786 0.398504 0.445157 0.072 Uiso 1 1 calc R U . . .
H33C H 0.244554 0.342708 0.382445 0.072 Uiso 1 1 calc R U . . .
C34 C 0.69637(5) 0.31433(5) 0.04218(3) 0.01389(8) Uani 1 1 d . . . . .
C35 C 0.59988(5) 0.29778(6) 0.01556(4) 0.01660(9) Uani 1 1 d . . . . .
H35 H 0.527938 0.310179 0.054411 0.020 Uiso 1 1 calc R U . . .
C36 C 0.60751(6) 0.26322(6) -0.06745(4) 0.02002(10) Uani 1 1 d . . . . .
H36 H 0.540842 0.251499 -0.083551 0.024 Uiso 1 1 calc R U . . .
C37 C 0.70996(6) 0.24547(6) -0.12726(4) 0.02033(10) Uani 1 1 d . . . . .
C38 C 0.80762(6) 0.25998(6) -0.10054(4) 0.01967(10) Uani 1 1 d . . . . .
H38 H 0.879287 0.247815 -0.139624 0.024 Uiso 1 1 calc R U . . .
C39 C 0.80149(5) 0.29205(6) -0.01738(4) 0.01685(9) Uani 1 1 d . . . . .
H39 H 0.870413 0.299064 -0.000408 0.020 Uiso 1 1 calc R U . . .
C40 C 0.71544(8) 0.21215(8) -0.21766(5) 0.02947(15) Uani 1 1 d . . . . .
H40A H 0.654234 0.180945 -0.219799 0.044 Uiso 1 1 calc R U . . .
H40B H 0.799659 0.148575 -0.234747 0.044 Uiso 1 1 calc R U . . .
H40C H 0.695991 0.285298 -0.257187 0.044 Uiso 1 1 calc R U . . .
C41 C 0.82636(5) 0.25625(5) 0.16452(3) 0.01232(7) Uani 1 1 d . . . . .
C42 C 0.78625(6) 0.07937(5) 0.16344(4) 0.01648(9) Uani 1 1 d . . . . .
H42 H 0.698360 0.141986 0.155270 0.020 Uiso 1 1 calc R U . . .
C43 C 0.84461(7) 0.00443(6) 0.08362(5) 0.02200(11) Uani 1 1 d . . . . .
H43A H 0.839705 0.060160 0.032556 0.033 Uiso 1 1 calc R U . . .
H43B H 0.798965 -0.042262 0.076815 0.033 Uiso 1 1 calc R U . . .
H43C H 0.932518 -0.052576 0.090419 0.033 Uiso 1 1 calc R U . . .
C44 C 0.78739(8) -0.00740(7) 0.24206(5) 0.02450(12) Uani 1 1 d . . . . .
H44A H 0.873205 -0.071398 0.247546 0.037 Uiso 1 1 calc R U . . .
H44B H 0.733745 -0.045711 0.235094 0.037 Uiso 1 1 calc R U . . .
H44C H 0.755965 0.039273 0.293925 0.037 Uiso 1 1 calc R U . . .
C45 C 1.04054(5) 0.21038(5) 0.18304(4) 0.01507(8) Uani 1 1 d . . . . .
H45 H 1.089666 0.257893 0.181906 0.018 Uiso 1 1 calc R U . . .
C46 C 1.09845(6) 0.13047(6) 0.10557(4) 0.02095(10) Uani 1 1 d . . . . .
H46A H 1.059064 0.076045 0.105379 0.031 Uiso 1 1 calc R U . . .
H46B H 1.188554 0.080863 0.109476 0.031 Uiso 1 1 calc R U . . .
H46C H 1.084773 0.183366 0.052309 0.031 Uiso 1 1 calc R U . . .
C47 C 1.06153(6) 0.13406(6) 0.26918(4) 0.02016(10) Uani 1 1 d . . . . .
H47A H 1.024501 0.189197 0.316583 0.030 Uiso 1 1 calc R U . . .
H47B H 1.151591 0.084991 0.273583 0.030 Uiso 1 1 calc R U . . .
H47C H 1.021933 0.079224 0.272424 0.030 Uiso 1 1 calc R U . . .
C48 C 0.42053(11) 0.11435(12) 0.18575(8) 0.0432(2) Uani 1 1 d . . . . .
H48A H 0.461927 0.168012 0.174525 0.065 Uiso 0.739(8) 1 calc R U P A 1
H48B H 0.427548 0.080511 0.245552 0.065 Uiso 0.739(8) 1 calc R U P A 1
H48C H 0.331924 0.161955 0.176047 0.065 Uiso 0.739(8) 1 calc R U P A 1
H48D H 0.463291 0.097732 0.237849 0.065 Uiso 0.261(8) 1 calc R U P A 2
H48E H 0.390142 0.201464 0.166605 0.065 Uiso 0.261(8) 1 calc R U P A 2
H48F H 0.349535 0.094709 0.198287 0.065 Uiso 0.261(8) 1 calc R U P A 2
C49A C 0.5114(5) 0.0355(4) 0.1152(3) 0.0340(10) Uani 0.261(8) 1 d . . P A 2
H49A H 0.583753 0.054624 0.105253 0.041 Uiso 0.261(8) 1 calc R U P A 2
H49B H 0.543302 -0.051718 0.136813 0.041 Uiso 0.261(8) 1 calc R U P A 2
C49B C 0.48288(18) 0.00980(17) 0.12544(11) 0.0360(4) Uani 0.739(8) 1 d . . P A 1
H49C H 0.573938 -0.031678 0.131283 0.043 Uiso 0.739(8) 1 calc R U P A 1
H49D H 0.450293 -0.051089 0.143954 0.043 Uiso 0.739(8) 1 calc R U P A 1
C50 C 0.46356(10) 0.04816(9) 0.03191(8) 0.0386(2) Uani 1 1 d . . . . .
H50C H 0.453713 0.128212 0.003460 0.046 Uiso 0.261(8) 1 calc R U P A 2
H50D H 0.378701 0.052982 0.043695 0.046 Uiso 0.261(8) 1 calc R U P A 2
H50A H 0.373387 0.079563 0.025522 0.046 Uiso 0.739(8) 1 calc R U P A 1
H50B H 0.484668 0.117608 0.016222 0.046 Uiso 0.739(8) 1 calc R U P A 1

loop_
_atom_site_aniso_label
_atom_site_aniso_U_11
_atom_site_aniso_U_22
_atom_site_aniso_U_33
_atom_site_aniso_U_23
_atom_site_aniso_U_13
_atom_site_aniso_U_12
Ti1 0.01331(4) 0.01287(4) 0.01221(4) 0.00125(3) -0.00165(3) -0.00730(3)
N1 0.01151(15) 0.01346(16) 0.01291(16) 0.00033(12) -0.00204(12) -0.00562(13)
N2 0.01621(18) 0.01332(17) 0.01656(18) 0.00064(14) -0.00313(14) -0.00719(14)
C1 0.0172(2) 0.0182(2) 0.0166(2) -0.00116(16) -0.00164(16) -0.01143(18)
C2 0.0217(2) 0.0185(2) 0.0207(2) 0.00052(18) -0.00069(19) -0.0137(2)
C3 0.0232(3) 0.0242(3) 0.0210(2) 0.0019(2) 0.0015(2) -0.0164(2)
C4 0.0180(2) 0.0247(3) 0.0198(2) -0.00128(19) 0.00199(18) -0.0133(2)
C5 0.0152(2) 0.0204(2) 0.0174(2) -0.00111(17) -0.00133(16) -0.01036(18)
C6 0.01574(19) 0.0161(2) 0.01498(19) -0.00072(15) -0.00098(15) -0.00895(17)
C7 0.01566(19) 0.0174(2) 0.01291(18) -0.00059(15) -0.00174(15) -0.00829(17)
C8 0.0187(2) 0.0259(3) 0.0161(2) -0.00230(19) -0.00401(17) -0.0103(2)
C9 0.0234(3) 0.0324(3) 0.0168(2) 0.0015(2) -0.0072(2) -0.0078(2)
C10 0.0263(3) 0.0268(3) 0.0162(2) 0.0055(2) -0.0018(2) -0.0063(2)
C11 0.0232(3) 0.0214(3) 0.0220(3) 0.0051(2) 0.0002(2) -0.0101(2)
C12 0.0187(2) 0.0190(2) 0.0191(2) 0.00275(18) -0.00310(18) -0.01037(19)
C13 0.0446(5) 0.0374(4) 0.0268(4) 0.0155(3) -0.0063(3) -0.0086(4)
C14 0.0178(2) 0.0167(2) 0.0151(2) -0.00169(16) -0.00114(16) -0.00832(17)
C15 0.0190(2) 0.0214(2) 0.0177(2) -0.00311(18) 0.00126(18) -0.0099(2)
C16 0.0194(2) 0.0261(3) 0.0201(2) -0.0051(2) 0.00139(19) -0.0082(2)
C17 0.0230(3) 0.0227(3) 0.0208(3) -0.0051(2) -0.0014(2) -0.0045(2)
C18 0.0276(3) 0.0183(2) 0.0226(3) -0.0043(2) -0.0026(2) -0.0080(2)
C19 0.0224(2) 0.0177(2) 0.0197(2) -0.00268(18) -0.00211(19) -0.0097(2)
C20 0.0281(3) 0.0290(4) 0.0380(4) -0.0110(3) -0.0001(3) -0.0015(3)
C21 0.01354(18) 0.01351(18) 0.01235(17) 0.00135(14) -0.00283(14) -0.00590(15)
C22 0.0194(2) 0.0177(2) 0.01331(19) 0.00361(16) -0.00357(16) -0.00911(18)
C23 0.0236(2) 0.0162(2) 0.0201(2) 0.00625(18) -0.00675(19) -0.01018(19)
C24 0.0191(2) 0.01320(19) 0.0213(2) 0.00116(17) -0.00591(18) -0.00622(17)
C25 0.01425(19) 0.01377(18) 0.01549(19) -0.00050(15) -0.00276(15) -0.00537(16)
C26 0.01198(17) 0.01366(18) 0.01109(17) -0.00053(13) -0.00115(13) -0.00569(14)
C27 0.01290(18) 0.01592(19) 0.01333(18) -0.00211(15) 0.00019(14) -0.00726(16)
C28 0.01304(19) 0.0187(2) 0.0186(2) -0.00362(17) -0.00010(16) -0.00595(17)
C29 0.0139(2) 0.0301(3) 0.0214(2) -0.0080(2) 0.00203(18) -0.0091(2)
C30 0.0190(2) 0.0456(4) 0.0176(2) -0.0091(3) 0.00492(19) -0.0181(3)
C31 0.0223(3) 0.0385(4) 0.0132(2) -0.0027(2) 0.00175(18) -0.0182(3)
C32 0.0170(2) 0.0232(2) 0.01261(19) -0.00169(17) 0.00002(15) -0.01121(19)
C33 0.0240(3) 0.0975(10) 0.0223(3) -0.0094(4) 0.0087(3) -0.0293(5)
C34 0.01319(18) 0.01580(19) 0.01199(17) -0.00105(14) -0.00244(14) -0.00551(15)
C35 0.01468(19) 0.0190(2) 0.0163(2) -0.00256(17) -0.00385(16) -0.00663(17)
C36 0.0196(2) 0.0212(2) 0.0185(2) -0.00358(18) -0.00731(18) -0.00645(19)
C37 0.0222(2) 0.0193(2) 0.0148(2) -0.00355(17) -0.00563(18) -0.00371(19)
C38 0.0187(2) 0.0220(2) 0.0132(2) -0.00259(17) -0.00098(17) -0.00452(19)
C39 0.0151(2) 0.0210(2) 0.01294(19) -0.00160(16) -0.00102(15) -0.00666(18)
C40 0.0352(4) 0.0290(3) 0.0180(3) -0.0083(2) -0.0072(2) -0.0063(3)
C41 0.01231(17) 0.01336(18) 0.01127(17) 0.00025(13) -0.00147(13) -0.00588(15)
C42 0.0195(2) 0.01469(19) 0.0175(2) -0.00057(16) -0.00227(17) -0.00956(17)
C43 0.0255(3) 0.0186(2) 0.0226(3) -0.0057(2) -0.0009(2) -0.0099(2)
C44 0.0359(3) 0.0198(2) 0.0229(3) 0.0035(2) -0.0050(2) -0.0174(3)
C45 0.01230(18) 0.0162(2) 0.01522(19) -0.00066(15) -0.00228(15) -0.00487(16)
C46 0.0160(2) 0.0236(3) 0.0199(2) -0.0061(2) 0.00058(18) -0.00553(19)
C47 0.0190(2) 0.0199(2) 0.0183(2) 0.00251(18) -0.00648(18) -0.00549(19)
C48 0.0406(5) 0.0450(5) 0.0495(6) -0.0007(4) -0.0048(4) -0.0242(4)
C49A 0.0324(18) 0.0256(15) 0.049(2) 0.0045(13) -0.0113(15) -0.0167(13)
C49B 0.0319(6) 0.0287(6) 0.0468(7) 0.0104(5) -0.0118(5) -0.0138(5)
C50 0.0311(4) 0.0297(4) 0.0467(5) 0.0070(4) -0.0095(4) -0.0071(3)

loop_
_atom_type_symbol
_atom_type_description
_atom_type_scat_dispersion_real
_atom_type_scat_dispersion_imag
_atom_type_scat_source
C C 0.0033 0.0016 'International Tables Vol C Tables 4.2.6.8 and 6.1.1.4'
H H 0.0000 0.0000 'International Tables Vol C Tables 4.2.6.8 and 6.1.1.4'
N N 0.0061 0.0033 'International Tables Vol C Tables 4.2.6.8 and 6.1.1.4'
Ti Ti 0.2776 0.4457 'International Tables Vol C Tables 4.2.6.8 and 6.1.1.4'

loop_
_geom_angle_atom_site_label_1
_geom_angle_atom_site_label_2
_geom_angle_atom_site_label_3
_geom_angle
_geom_angle_site_symmetry_1
_geom_angle_site_symmetry_3
_geom_angle_publ_flag
N1 Ti1 C1 120.57(2) . . ?
N1 Ti1 C5 90.29(2) . . ?
C1 Ti1 C5 37.52(2) . . ?
N1 Ti1 C21 74.515(19) . . ?
C1 Ti1 C21 150.81(2) . . ?
C5 Ti1 C21 164.31(2) . . ?
N1 Ti1 C2 149.09(2) . . ?
C1 Ti1 C2 37.22(2) . . ?
C5 Ti1 C2 59.57(2) . . ?
C21 Ti1 C2 135.98(2) . . ?
N1 Ti1 C25 99.357(19) . . ?
C1 Ti1 C25 115.37(2) . . ?
C5 Ti1 C25 148.92(2) . . ?
C21 Ti1 C25 35.57(2) . . ?
C2 Ti1 C25 110.12(2) . . ?
N1 Ti1 C24 132.32(2) . . ?
C1 Ti1 C24 98.73(2) . . ?
C5 Ti1 C24 135.09(2) . . ?
C21 Ti1 C24 58.81(2) . . ?
C2 Ti1 C24 78.55(2) . . ?
C25 Ti1 C24 35.16(2) . . ?
N1 Ti1 C22 89.96(2) . . ?
C1 Ti1 C22 149.08(2) . . ?
C5 Ti1 C22 151.54(2) . . ?
C21 Ti1 C22 35.560(19) . . ?
C2 Ti1 C22 112.98(2) . . ?
C25 Ti1 C22 58.62(2) . . ?
C24 Ti1 C22 58.02(2) . . ?
N1 Ti1 C23 124.45(2) . . ?
C1 Ti1 C23 114.85(2) . . ?
C5 Ti1 C23 136.61(2) . . ?
C21 Ti1 C23 58.36(2) . . ?
C2 Ti1 C23 80.75(2) . . ?
C25 Ti1 C23 58.03(2) . . ?
C24 Ti1 C23 34.62(2) . . ?
C22 Ti1 C23 34.49(2) . . ?
N1 Ti1 C3 124.72(2) . . ?
C1 Ti1 C3 59.92(2) . . ?
C5 Ti1 C3 57.38(2) . . ?
C21 Ti1 C3 135.17(2) . . ?
C2 Ti1 C3 34.36(2) . . ?
C25 Ti1 C3 132.17(2) . . ?
C24 Ti1 C3 97.06(2) . . ?
C22 Ti1 C3 100.07(2) . . ?
C23 Ti1 C3 80.18(2) . . ?
N1 Ti1 C4 94.33(2) . . ?
C1 Ti1 C4 60.03(2) . . ?
C5 Ti1 C4 34.38(2) . . ?
C21 Ti1 C4 148.29(2) . . ?
C2 Ti1 C4 57.33(2) . . ?
C25 Ti1 C4 165.60(2) . . ?
C24 Ti1 C4 130.44(2) . . ?
C22 Ti1 C4 117.28(2) . . ?
C23 Ti1 C4 110.10(2) . . ?
C3 Ti1 C4 33.46(2) . . ?
N1 Ti1 C6 110.099(19) . . ?
C1 Ti1 C6 35.65(2) . . ?
C5 Ti1 C6 63.04(2) . . ?
C21 Ti1 C6 118.084(19) . . ?
C2 Ti1 C6 64.39(2) . . ?
C25 Ti1 C6 85.929(19) . . ?
C24 Ti1 C6 85.69(2) . . ?
C22 Ti1 C6 142.15(2) . . ?
C23 Ti1 C6 116.85(2) . . ?
C3 Ti1 C6 94.31(2) . . ?
C4 Ti1 C6 93.60(2) . . ?
C41 N1 C45 113.27(4) . . ?
C41 N1 Ti1 123.99(3) . . ?
C45 N1 Ti1 122.72(4) . . ?
C41 N2 C42 124.39(5) . . ?
C2 C1 C5 105.26(5) . . ?
C2 C1 C6 124.05(5) . . ?
C5 C1 C6 119.15(5) . . ?
C2 C1 Ti1 76.67(3) . . ?
C5 C1 Ti1 75.66(3) . . ?
C6 C1 Ti1 82.88(3) . . ?
C3 C2 C1 108.82(6) . . ?
C3 C2 Ti1 77.69(4) . . ?
C1 C2 Ti1 66.12(3) . . ?
C3 C2 H2 125.6 . . ?
C1 C2 H2 125.6 . . ?
Ti1 C2 H2 122.1 . . ?
C4 C3 C2 108.51(6) . . ?
C4 C3 Ti1 73.36(4) . . ?
C2 C3 Ti1 67.96(3) . . ?
C4 C3 H3 125.7 . . ?
C2 C3 H3 125.7 . . ?
Ti1 C3 H3 124.5 . . ?
C3 C4 C5 108.04(6) . . ?
C3 C4 Ti1 73.18(4) . . ?
C5 C4 Ti1 66.98(3) . . ?
C3 C4 H4 126.0 . . ?
C5 C4 H4 126.0 . . ?
Ti1 C4 H4 125.4 . . ?
C4 C5 C1 109.20(6) . . ?
C4 C5 Ti1 78.64(4) . . ?
C1 C5 Ti1 66.82(3) . . ?
C4 C5 H5 125.4 . . ?
C1 C5 H5 125.4 . . ?
Ti1 C5 H5 120.6 . . ?
C1 C6 C14 120.83(5) . . ?
C1 C6 C7 116.72(5) . . ?
C14 C6 C7 115.51(5) . . ?
C1 C6 Ti1 61.47(3) . . ?
C14 C6 Ti1 117.87(4) . . ?
C7 C6 Ti1 113.29(4) . . ?
C12 C7 C8 117.54(6) . . ?
C12 C7 C6 123.00(5) . . ?
C8 C7 C6 119.46(5) . . ?
C9 C8 C7 121.23(6) . . ?
C9 C8 H8 119.4 . . ?
C7 C8 H8 119.4 . . ?
C8 C9 C10 121.16(6) . . ?
C8 C9 H9 119.4 . . ?
C10 C9 H9 119.4 . . ?
C11 C10 C9 117.63(6) . . ?
C11 C10 C13 121.25(8) . . ?
C9 C10 C13 121.12(8) . . ?
C12 C11 C10 121.44(7) . . ?
C12 C11 H11 119.3 . . ?
C10 C11 H11 119.3 . . ?
C11 C12 C7 121.00(6) . . ?
C11 C12 H12 119.5 . . ?
C7 C12 H12 119.5 . . ?
C10 C13 H13A 109.5 . . ?
C10 C13 H13B 109.5 . . ?
H13A C13 H13B 109.5 . . ?
C10 C13 H13C 109.5 . . ?
H13A C13 H13C 109.5 . . ?
H13B C13 H13C 109.5 . . ?
C19 C14 C15 116.64(6) . . ?
C19 C14 C6 121.94(5) . . ?
C15 C14 C6 121.42(5) . . ?
C16 C15 C14 121.46(6) . . ?
C16 C15 H15 119.3 . . ?
C14 C15 H15 119.3 . . ?
C15 C16 C17 121.56(7) . . ?
C15 C16 H16 119.2 . . ?
C17 C16 H16 119.2 . . ?
C18 C17 C16 117.38(6) . . ?
C18 C17 C20 121.58(8) . . ?
C16 C17 C20 121.04(8) . . ?
C17 C18 C19 121.34(7) . . ?
C17 C18 H18 119.3 . . ?
C19 C18 H18 119.3 . . ?
C18 C19 C14 121.51(6) . . ?
C18 C19 H19 119.2 . . ?
C14 C19 H19 119.2 . . ?
C17 C20 H20A 109.5 . . ?
C17 C20 H20B 109.5 . . ?
H20A C20 H20B 109.5 . . ?
C17 C20 H20C 109.5 . . ?
H20A C20 H20C 109.5 . . ?
H20B C20 H20C 109.5 . . ?
C25 C21 C22 107.28(5) . . ?
C25 C21 C26 124.34(5) . . ?
C22 C21 C26 128.14(5) . . ?
C25 C21 Ti1 72.36(3) . . ?
C22 C21 Ti1 73.82(3) . . ?
C26 C21 Ti1 115.00(3) . . ?
C23 C22 C21 108.05(5) . . ?
C23 C22 Ti1 73.95(3) . . ?
C21 C22 Ti1 70.62(3) . . ?
C23 C22 H22 126.0 . . ?
C21 C22 H22 126.0 . . ?
Ti1 C22 H22 121.2 . . ?
C22 C23 C24 108.33(5) . . ?
C22 C23 Ti1 71.55(3) . . ?
C24 C23 Ti1 71.41(3) . . ?
C22 C23 H23 125.8 . . ?
C24 C23 H23 125.8 . . ?
Ti1 C23 H23 122.9 . . ?
C23 C24 C25 107.94(5) . . ?
C23 C24 Ti1 73.97(4) . . ?
C25 C24 Ti1 71.02(3) . . ?
C23 C24 H24 126.0 . . ?
C25 C24 H24 126.0 . . ?
Ti1 C24 H24 120.7 . . ?
C24 C25 C21 108.40(5) . . ?
C24 C25 Ti1 73.81(3) . . ?
C21 C25 Ti1 72.08(3) . . ?
C24 C25 H25 125.8 . . ?
C21 C25 H25 125.8 . . ?
Ti1 C25 H25 120.1 . . ?
C21 C26 C27 105.60(4) . . ?
C21 C26 C34 109.84(4) . . ?
C27 C26 C34 114.97(4) . . ?
C21 C26 C41 108.51(4) . . ?
C27 C26 C41 111.89(4) . . ?
C34 C26 C41 105.93(4) . . ?
C32 C27 C28 117.54(5) . . ?
C32 C27 C26 122.21(5) . . ?
C28 C27 C26 119.79(5) . . ?
C29 C28 C27 121.05(6) . . ?
C29 C28 H28 119.5 . . ?
C27 C28 H28 119.5 . . ?
C28 C29 C30 121.19(6) . . ?
C28 C29 H29 119.4 . . ?
C30 C29 H29 119.4 . . ?
C31 C30 C29 117.74(6) . . ?
C31 C30 C33 121.05(8) . . ?
C29 C30 C33 121.20(8) . . ?
C30 C31 C32 121.25(6) . . ?
C30 C31 H31 119.4 . . ?
C32 C31 H31 119.4 . . ?
C27 C32 C31 121.19(6) . . ?
C27 C32 H32 119.4 . . ?
C31 C32 H32 119.4 . . ?
C30 C33 H33A 109.5 . . ?
C30 C33 H33B 109.5 . . ?
H33A C33 H33B 109.5 . . ?
C30 C33 H33C 109.5 . . ?
H33A C33 H33C 109.5 . . ?
H33B C33 H33C 109.5 . . ?
C35 C34 C39 116.97(5) . . ?
C35 C34 C26 124.64(5) . . ?
C39 C34 C26 118.36(5) . . ?
C34 C35 C36 120.90(6) . . ?
C34 C35 H35 119.5 . . ?
C36 C35 H35 119.5 . . ?
C37 C36 C35 121.90(6) . . ?
C37 C36 H36 119.0 . . ?
C35 C36 H36 119.0 . . ?
C36 C37 C38 117.43(5) . . ?
C36 C37 C40 121.50(7) . . ?
C38 C37 C40 121.08(7) . . ?
C39 C38 C37 120.85(6) . . ?
C39 C38 H38 119.6 . . ?
C37 C38 H38 119.6 . . ?
C38 C39 C34 121.89(6) . . ?
C38 C39 H39 119.1 . . ?
C34 C39 H39 119.1 . . ?
C37 C40 H40A 109.5 . . ?
C37 C40 H40B 109.5 . . ?
H40A C40 H40B 109.5 . . ?
C37 C40 H40C 109.5 . . ?
H40A C40 H40C 109.5 . . ?
H40B C40 H40C 109.5 . . ?
N2 C41 N1 120.53(5) . . ?
N2 C41 C26 124.17(5) . . ?
N1 C41 C26 115.26(4) . . ?
N2 C42 C44 108.29(5) . . ?
N2 C42 C43 109.27(5) . . ?
C44 C42 C43 109.20(5) . . ?
N2 C42 H42 110.0 . . ?
C44 C42 H42 110.0 . . ?
C43 C42 H42 110.0 . . ?
C42 C43 H43A 109.5 . . ?
C42 C43 H43B 109.5 . . ?
H43A C43 H43B 109.5 . . ?
C42 C43 H43C 109.5 . . ?
H43A C43 H43C 109.5 . . ?
H43B C43 H43C 109.5 . . ?
C42 C44 H44A 109.5 . . ?
C42 C44 H44B 109.5 . . ?
H44A C44 H44B 109.5 . . ?
C42 C44 H44C 109.5 . . ?
H44A C44 H44C 109.5 . . ?
H44B C44 H44C 109.5 . . ?
N1 C45 C46 113.57(5) . . ?
N1 C45 C47 114.45(5) . . ?
C46 C45 C47 112.56(5) . . ?
N1 C45 H45 105.0 . . ?
C46 C45 H45 105.0 . . ?
C47 C45 H45 105.0 . . ?
C45 C46 H46A 109.5 . . ?
C45 C46 H46B 109.5 . . ?
H46A C46 H46B 109.5 . . ?
C45 C46 H46C 109.5 . . ?
H46A C46 H46C 109.5 . . ?
H46B C46 H46C 109.5 . . ?
C45 C47 H47A 109.5 . . ?
C45 C47 H47B 109.5 . . ?
H47A C47 H47B 109.5 . . ?
C45 C47 H47C 109.5 . . ?
H47A C47 H47C 109.5 . . ?
H47B C47 H47C 109.5 . . ?
C49B C48 H48A 109.5 . . ?
C49B C48 H48B 109.5 . . ?
H48A C48 H48B 109.5 . . ?
C49B C48 H48C 109.5 . . ?
H48A C48 H48C 109.5 . . ?
H48B C48 H48C 109.5 . . ?
C49A C48 H48D 109.5 . . ?
C49A C48 H48E 109.5 . . ?
H48D C48 H48E 109.5 . . ?
C49A C48 H48F 109.5 . . ?
H48D C48 H48F 109.5 . . ?
H48E C48 H48F 109.5 . . ?
C50 C49A C48 117.2(3) . . ?
C50 C49A H49A 108.0 . . ?
C48 C49A H49A 108.0 . . ?
C50 C49A H49B 108.0 . . ?
C48 C49A H49B 108.0 . . ?
H49A C49A H49B 107.2 . . ?
C50 C49B C48 114.80(12) . . ?
C50 C49B H49C 108.6 . . ?
C48 C49B H49C 108.6 . . ?
C50 C49B H49D 108.6 . . ?
C48 C49B H49D 108.6 . . ?
H49C C49B H49D 107.5 . . ?
C49A C50 C50 119.36(19) . 2_655 ?
C50 C50 C49B 117.11(11) 2_655 . ?
C49A C50 H50C 107.5 . . ?
C50 C50 H50C 107.5 2_655 . ?
C49A C50 H50D 107.5 . . ?
C50 C50 H50D 107.5 2_655 . ?
H50C C50 H50D 107.0 . . ?
C50 C50 H50A 108.0 2_655 . ?
C49B C50 H50A 108.0 . . ?
C50 C50 H50B 108.0 2_655 . ?
C49B C50 H50B 108.0 . . ?
H50A C50 H50B 107.3 . . ?

loop_
_geom_bond_atom_site_label_1
_geom_bond_atom_site_label_2
_geom_bond_distance
_geom_bond_site_symmetry_2
_geom_bond_publ_flag
Ti1 N1 2.0499(5) . ?
Ti1 C1 2.1811(6) . ?
Ti1 C5 2.2988(6) . ?
Ti1 C21 2.3198(5) . ?
Ti1 C2 2.3211(6) . ?
Ti1 C25 2.3234(6) . ?
Ti1 C24 2.3595(6) . ?
Ti1 C22 2.3617(6) . ?
Ti1 C23 2.3926(6) . ?
Ti1 C3 2.4465(6) . ?
Ti1 C4 2.4488(6) . ?
Ti1 C6 2.4634(6) . ?
N1 C41 1.4092(7) . ?
N1 C45 1.5034(7) . ?
N2 C41 1.2843(7) . ?
N2 C42 1.4595(8) . ?
C1 C2 1.4428(9) . ?
C1 C5 1.4449(9) . ?
C1 C6 1.4471(8) . ?
C2 C3 1.4132(10) . ?
C2 H2 0.9500 . ?
C3 C4 1.4093(10) . ?
C3 H3 0.9500 . ?
C4 C5 1.4106(9) . ?
C4 H4 0.9500 . ?
C5 H5 0.9500 . ?
C6 C14 1.4917(8) . ?
C6 C7 1.5007(8) . ?
C7 C12 1.3960(8) . ?
C7 C8 1.4013(8) . ?
C8 C9 1.3922(10) . ?
C8 H8 0.9500 . ?
C9 C10 1.3947(12) . ?
C9 H9 0.9500 . ?
C10 C11 1.3945(11) . ?
C10 C13 1.5077(11) . ?
C11 C12 1.3940(9) . ?
C11 H11 0.9500 . ?
C12 H12 0.9500 . ?
C13 H13A 0.9800 . ?
C13 H13B 0.9800 . ?
C13 H13C 0.9800 . ?
C14 C19 1.4028(9) . ?
C14 C15 1.4066(9) . ?
C15 C16 1.3902(10) . ?
C15 H15 0.9500 . ?
C16 C17 1.3967(11) . ?
C16 H16 0.9500 . ?
C17 C18 1.3931(11) . ?
C17 C20 1.5113(11) . ?
C18 C19 1.3976(10) . ?
C18 H18 0.9500 . ?
C19 H19 0.9500 . ?
C20 H20A 0.9800 . ?
C20 H20B 0.9800 . ?
C20 H20C 0.9800 . ?
C21 C25 1.4181(8) . ?
C21 C22 1.4302(8) . ?
C21 C26 1.5187(8) . ?
C22 C23 1.4100(9) . ?
C22 H22 0.9500 . ?
C23 C24 1.4144(10) . ?
C23 H23 0.9500 . ?
C24 C25 1.4150(8) . ?
C24 H24 0.9500 . ?
C25 H25 0.9500 . ?
C26 C27 1.5390(7) . ?
C26 C34 1.5448(7) . ?
C26 C41 1.5643(7) . ?
C27 C32 1.3953(8) . ?
C27 C28 1.4044(8) . ?
C28 C29 1.3924(9) . ?
C28 H28 0.9500 . ?
C29 C30 1.3979(11) . ?
C29 H29 0.9500 . ?
C30 C31 1.3936(11) . ?
C30 C33 1.5031(10) . ?
C31 C32 1.3953(9) . ?
C31 H31 0.9500 . ?
C32 H32 0.9500 . ?
C33 H33A 0.9800 . ?
C33 H33B 0.9800 . ?
C33 H33C 0.9800 . ?
C34 C35 1.3939(8) . ?
C34 C39 1.4040(8) . ?
C35 C36 1.3965(9) . ?
C35 H35 0.9500 . ?
C36 C37 1.3915(10) . ?
C36 H36 0.9500 . ?
C37 C38 1.3939(10) . ?
C37 C40 1.5083(9) . ?
C38 C39 1.3909(8) . ?
C38 H38 0.9500 . ?
C39 H39 0.9500 . ?
C40 H40A 0.9800 . ?
C40 H40B 0.9800 . ?
C40 H40C 0.9800 . ?
C42 C44 1.5288(9) . ?
C42 C43 1.5315(9) . ?
C42 H42 1.0000 . ?
C43 H43A 0.9800 . ?
C43 H43B 0.9800 . ?
C43 H43C 0.9800 . ?
C44 H44A 0.9800 . ?
C44 H44B 0.9800 . ?
C44 H44C 0.9800 . ?
C45 C46 1.5318(9) . ?
C45 C47 1.5332(8) . ?
C45 H45 1.0000 . ?
C46 H46A 0.9800 . ?
C46 H46B 0.9800 . ?
C46 H46C 0.9800 . ?
C47 H47A 0.9800 . ?
C47 H47B 0.9800 . ?
C47 H47C 0.9800 . ?
C48 C49A 1.519(5) . ?
C48 C49B 1.520(2) . ?
C48 H48A 0.9800 . ?
C48 H48B 0.9800 . ?
C48 H48C 0.9800 . ?
C48 H48D 0.9800 . ?
C48 H48E 0.9800 . ?
C48 H48F 0.9800 . ?
C49A C50 1.467(4) . ?
C49A H49A 0.9900 . ?
C49A H49B 0.9900 . ?
C49B C50 1.5059(19) . ?
C49B H49C 0.9900 . ?
C49B H49D 0.9900 . ?
C50 C50 1.501(2) 2_655 ?
C50 H50C 0.9900 . ?
C50 H50D 0.9900 . ?
C50 H50A 0.9900 . ?
C50 H50B 0.9900 . ?

loop_
_geom_torsion_atom_site_label_1
_geom_torsion_atom_site_label_2
_geom_torsion_atom_site_label_3
_geom_torsion_atom_site_label_4
_geom_torsion
_geom_torsion_site_symmetry_1
_geom_torsion_site_symmetry_2
_geom_torsion_site_symmetry_3
_geom_torsion_site_symmetry_4
_geom_torsion_publ_flag
C5 C1 C2 C3 4.24(7) . . . . ?
C6 C1 C2 C3 -138.29(6) . . . . ?
Ti1 C1 C2 C3 -66.59(5) . . . . ?
C5 C1 C2 Ti1 70.83(4) . . . . ?
C6 C1 C2 Ti1 -71.70(5) . . . . ?
C1 C2 C3 C4 -3.33(7) . . . . ?
Ti1 C2 C3 C4 -62.52(5) . . . . ?
C1 C2 C3 Ti1 59.19(4) . . . . ?
C2 C3 C4 C5 1.00(7) . . . . ?
Ti1 C3 C4 C5 -58.12(4) . . . . ?
C2 C3 C4 Ti1 59.12(5) . . . . ?
C3 C4 C5 C1 1.70(7) . . . . ?
Ti1 C4 C5 C1 -60.33(4) . . . . ?
C3 C4 C5 Ti1 62.03(5) . . . . ?
C2 C1 C5 C4 -3.63(6) . . . . ?
C6 C1 C5 C4 141.11(6) . . . . ?
Ti1 C1 C5 C4 67.92(4) . . . . ?
C2 C1 C5 Ti1 -71.55(4) . . . . ?
C6 C1 C5 Ti1 73.20(5) . . . . ?
C2 C1 C6 C14 -38.58(8) . . . . ?
C5 C1 C6 C14 -176.35(5) . . . . ?
Ti1 C1 C6 C14 -107.17(5) . . . . ?
C2 C1 C6 C7 171.90(5) . . . . ?
C5 C1 C6 C7 34.13(8) . . . . ?
Ti1 C1 C6 C7 103.31(5) . . . . ?
C2 C1 C6 Ti1 68.59(5) . . . . ?
C5 C1 C6 Ti1 -69.18(5) . . . . ?
C1 C6 C7 C12 -133.39(6) . . . . ?
C14 C6 C7 C12 75.47(7) . . . . ?
Ti1 C6 C7 C12 -64.83(7) . . . . ?
C1 C6 C7 C8 47.78(8) . . . . ?
C14 C6 C7 C8 -103.36(6) . . . . ?
Ti1 C6 C7 C8 116.35(5) . . . . ?
C12 C7 C8 C9 0.03(10) . . . . ?
C6 C7 C8 C9 178.92(6) . . . . ?
C7 C8 C9 C10 -0.73(11) . . . . ?
C8 C9 C10 C11 0.73(11) . . . . ?
C8 C9 C10 C13 -179.48(8) . . . . ?
C9 C10 C11 C12 -0.06(11) . . . . ?
C13 C10 C11 C12 -179.85(8) . . . . ?
C10 C11 C12 C7 -0.63(11) . . . . ?
C8 C7 C12 C11 0.64(9) . . . . ?
C6 C7 C12 C11 -178.21(6) . . . . ?
C1 C6 C14 C19 -21.74(9) . . . . ?
C7 C6 C14 C19 128.12(6) . . . . ?
Ti1 C6 C14 C19 -93.47(6) . . . . ?
C1 C6 C14 C15 158.41(6) . . . . ?
C7 C6 C14 C15 -51.72(8) . . . . ?
Ti1 C6 C14 C15 86.68(6) . . . . ?
C19 C14 C15 C16 3.57(9) . . . . ?
C6 C14 C15 C16 -176.57(6) . . . . ?
C14 C15 C16 C17 -1.15(11) . . . . ?
C15 C16 C17 C18 -1.51(11) . . . . ?
C15 C16 C17 C20 178.92(7) . . . . ?
C16 C17 C18 C19 1.63(11) . . . . ?
C20 C17 C18 C19 -178.80(7) . . . . ?
C17 C18 C19 C14 0.91(11) . . . . ?
C15 C14 C19 C18 -3.45(9) . . . . ?
C6 C14 C19 C18 176.69(6) . . . . ?
C25 C21 C22 C23 0.13(6) . . . . ?
C26 C21 C22 C23 -174.36(5) . . . . ?
Ti1 C21 C22 C23 -64.99(4) . . . . ?
C25 C21 C22 Ti1 65.12(4) . . . . ?
C26 C21 C22 Ti1 -109.37(5) . . . . ?
C21 C22 C23 C24 0.50(7) . . . . ?
Ti1 C22 C23 C24 -62.32(4) . . . . ?
C21 C22 C23 Ti1 62.82(4) . . . . ?
C22 C23 C24 C25 -0.93(7) . . . . ?
Ti1 C23 C24 C25 -63.34(4) . . . . ?
C22 C23 C24 Ti1 62.41(4) . . . . ?
C23 C24 C25 C21 1.01(7) . . . . ?
Ti1 C24 C25 C21 -64.26(4) . . . . ?
C23 C24 C25 Ti1 65.28(4) . . . . ?
C22 C21 C25 C24 -0.70(6) . . . . ?
C26 C21 C25 C24 174.05(5) . . . . ?
Ti1 C21 C25 C24 65.39(4) . . . . ?
C22 C21 C25 Ti1 -66.10(4) . . . . ?
C26 C21 C25 Ti1 108.65(5) . . . . ?
C25 C21 C26 C27 27.09(7) . . . . ?
C22 C21 C26 C27 -159.29(5) . . . . ?
Ti1 C21 C26 C27 112.13(4) . . . . ?
C25 C21 C26 C34 151.61(5) . . . . ?
C22 C21 C26 C34 -34.77(7) . . . . ?
Ti1 C21 C26 C34 -123.35(4) . . . . ?
C25 C21 C26 C41 -93.02(6) . . . . ?
C22 C21 C26 C41 80.60(6) . . . . ?
Ti1 C21 C26 C41 -7.98(5) . . . . ?
C21 C26 C27 C32 -109.38(6) . . . . ?
C34 C26 C27 C32 129.38(6) . . . . ?
C41 C26 C27 C32 8.49(7) . . . . ?
C21 C26 C27 C28 62.60(6) . . . . ?
C34 C26 C27 C28 -58.64(7) . . . . ?
C41 C26 C27 C28 -179.53(5) . . . . ?
C32 C27 C28 C29 -2.16(9) . . . . ?
C26 C27 C28 C29 -174.50(6) . . . . ?
C27 C28 C29 C30 1.14(10) . . . . ?
C28 C29 C30 C31 0.39(11) . . . . ?
C28 C29 C30 C33 179.30(9) . . . . ?
C29 C30 C31 C32 -0.84(12) . . . . ?
C33 C30 C31 C32 -179.75(9) . . . . ?
C28 C27 C32 C31 1.71(9) . . . . ?
C26 C27 C32 C31 173.86(6) . . . . ?
C30 C31 C32 C27 -0.23(11) . . . . ?
C21 C26 C34 C35 -113.26(6) . . . . ?
C27 C26 C34 C35 5.65(8) . . . . ?
C41 C26 C34 C35 129.75(6) . . . . ?
C21 C26 C34 C39 68.99(6) . . . . ?
C27 C26 C34 C39 -172.10(5) . . . . ?
C41 C26 C34 C39 -48.00(6) . . . . ?
C39 C34 C35 C36 -1.38(9) . . . . ?
C26 C34 C35 C36 -179.16(6) . . . . ?
C34 C35 C36 C37 -0.87(10) . . . . ?
C35 C36 C37 C38 1.84(10) . . . . ?
C35 C36 C37 C40 -177.99(7) . . . . ?
C36 C37 C38 C39 -0.55(10) . . . . ?
C40 C37 C38 C39 179.28(7) . . . . ?
C37 C38 C39 C34 -1.75(10) . . . . ?
C35 C34 C39 C38 2.67(9) . . . . ?
C26 C34 C39 C38 -179.40(6) . . . . ?
C42 N2 C41 N1 -176.31(5) . . . . ?
C42 N2 C41 C26 1.20(9) . . . . ?
C45 N1 C41 N2 12.68(7) . . . . ?
Ti1 N1 C41 N2 -165.70(4) . . . . ?
C45 N1 C41 C26 -165.04(4) . . . . ?
Ti1 N1 C41 C26 16.58(6) . . . . ?
C21 C26 C41 N2 178.71(5) . . . . ?
C27 C26 C41 N2 62.60(7) . . . . ?
C34 C26 C41 N2 -63.41(6) . . . . ?
C21 C26 C41 N1 -3.66(6) . . . . ?
C27 C26 C41 N1 -119.78(5) . . . . ?
C34 C26 C41 N1 114.22(5) . . . . ?
C41 N2 C42 C44 -133.06(6) . . . . ?
C41 N2 C42 C43 108.10(7) . . . . ?
C41 N1 C45 C46 58.11(6) . . . . ?
Ti1 N1 C45 C46 -123.48(5) . . . . ?
C41 N1 C45 C47 -73.05(6) . . . . ?
Ti1 N1 C45 C47 105.35(5) . . . . ?
C48 C49A C50 C50 -164.3(3) . . . 2_655 ?
C48 C49B C50 C50 172.24(15) . . . 2_655 ?
